data_4501126
loop_
_publ_author_name
'Tian, Hua'
'Wang, Kun'
'Jia, Qin-Xiang'
'Sun, Qian'
'Ma, Yu'
'Gao, En-Qing'

_publ_section_title
;
 Selective Incorporation of Auxiliary Organic Ligands in Metal--Organic
 Frameworks Based on Twisted \P-Shaped Building Blocks
;
_journal_issue 12
_journal_name_full 'Crystal Growth &amp; Design'
_journal_page_first 5167
_journal_paper_doi 10.1021/cg200752v
_journal_volume 11
_journal_year 2011
_chemical_formula_sum 'C28 H18 Cu2 N2 O9'
_chemical_formula_weight 653.54
_chemical_name_systematic
; 
 ? 
;
_space_group_IT_number 15
_symmetry_cell_setting monoclinic
_symmetry_space_group_name_Hall '-C 2yc'
_symmetry_space_group_name_H-M 'C 1 2/c 1'
_atom_sites_solution_hydrogens geom
_atom_sites_solution_primary direct
_atom_sites_solution_secondary difmap
_audit_creation_method SHELXL-97
_cell_angle_alpha 90.00
_cell_angle_beta 115.4720(10)
_cell_angle_gamma 90.00
_cell_formula_units_Z 4
_cell_length_a 14.8192(5)
_cell_length_b 11.0158(4)
_cell_length_c 16.5703(7)
_cell_measurement_reflns_used 9332
_cell_measurement_temperature 296(2)
_cell_measurement_theta_max 28.29
_cell_measurement_theta_min 2.39
_cell_volume 2442.08(16)
_computing_cell_refinement 'Bruker SAINT'
_computing_data_collection 'Bruker APEX II'
_computing_data_reduction 'Bruker SHELXTL'
_computing_molecular_graphics 'Bruker SHELXTL'
_computing_publication_material 'Bruker SHELXTL'
_computing_structure_refinement 'Bruker SHELXTL'
_computing_structure_solution 'Bruker SHELXTL'
_diffrn_ambient_temperature 296(2)
_diffrn_measured_fraction_theta_full 0.991
_diffrn_measured_fraction_theta_max 0.991
_diffrn_measurement_device_type 'CCD area detector'
_diffrn_measurement_method 'phi and omega scans'
_diffrn_radiation_monochromator graphite
_diffrn_radiation_source 'fine-focus sealed tube'
_diffrn_radiation_type MoK\a
_diffrn_radiation_wavelength 0.71073
_diffrn_reflns_av_R_equivalents 0.0218
_diffrn_reflns_av_sigmaI/netI 0.0142
_diffrn_reflns_limit_h_max 18
_diffrn_reflns_limit_h_min -18
_diffrn_reflns_limit_k_max 13
_diffrn_reflns_limit_k_min -13
_diffrn_reflns_limit_l_max 20
_diffrn_reflns_limit_l_min -20
_diffrn_reflns_number 15099
_diffrn_reflns_theta_full 26.50
_diffrn_reflns_theta_max 26.50
_diffrn_reflns_theta_min 2.41
_exptl_absorpt_coefficient_mu 1.806
_exptl_absorpt_correction_T_max 0.7734
_exptl_absorpt_correction_T_min 0.6134
_exptl_absorpt_correction_type multi-scan
_exptl_absorpt_process_details SADABS
_exptl_crystal_colour green
_exptl_crystal_density_diffrn 1.778
_exptl_crystal_density_method 'not measured'
_exptl_crystal_description block
_exptl_crystal_F_000 1320
_exptl_crystal_size_max 0.30
_exptl_crystal_size_mid 0.25
_exptl_crystal_size_min 0.15
_refine_diff_density_max 1.265
_refine_diff_density_min -0.411
_refine_diff_density_rms 0.092
_refine_ls_extinction_method none
_refine_ls_goodness_of_fit_ref 1.178
_refine_ls_hydrogen_treatment mixed
_refine_ls_matrix_type full
_refine_ls_number_parameters 190
_refine_ls_number_reflns 2515
_refine_ls_number_restraints 0
_refine_ls_restrained_S_all 1.178
_refine_ls_R_factor_all 0.0405
_refine_ls_R_factor_gt 0.0368
_refine_ls_shift/su_max 0.001
_refine_ls_shift/su_mean 0.000
_refine_ls_structure_factor_coef Fsqd
_refine_ls_weighting_details 'calc w=1/[\s^2^(Fo^2^)+(0.0505P)^2^+7.2045P] where P=(Fo^2^+2Fc^2^)/3'
_refine_ls_weighting_scheme calc
_refine_ls_wR_factor_gt 0.1030
_refine_ls_wR_factor_ref 0.1067
_reflns_number_gt 2294
_reflns_number_total 2515
_reflns_threshold_expression >2sigma(I)
_cod_data_source_file cg200752v_si_003.cif
_cod_data_source_block f
_cod_depositor_comments
;
The following automatic conversions were performed:

'_symmetry_cell_setting' value 'Monoclinic' changed to 'monoclinic'
according to /home/saulius/struct/CIF-dictionaries/cif_core.dic
dictionary named 'cif_core.dic' version 2.4.1 from 2010-06-29.

Automatic conversion script
Id: cif_fix_values 1715 2011-07-08 13:25:40Z adriana 
;
_cod_original_sg_symbol_H-M C2/c
_cod_database_code 4501126

loop_
_symmetry_equiv_pos_as_xyz
'x, y, z'
'-x, y, -z+1/2'
'x+1/2, y+1/2, z'
'-x+1/2, y+1/2, -z+1/2'
'-x, -y, -z'
'x, -y, z-1/2'
'-x+1/2, -y+1/2, -z'
'x+1/2, -y+1/2, z-1/2'

loop_
_atom_site_label
_atom_site_type_symbol
_atom_site_fract_x
_atom_site_fract_y
_atom_site_fract_z
_atom_site_U_iso_or_equiv
_atom_site_adp_type
_atom_site_occupancy
_atom_site_symmetry_multiplicity
_atom_site_calc_flag
_atom_site_refinement_flags
Cu1 Cu 0.54080(2) 0.08504(3) 0.45904(2) 0.02525(14) Uani 1 1 d .
C1 C 0.3709(2) 0.1917(3) 0.3773(2) 0.0305(6) Uani 1 1 d .
C2 C 0.26210(19) 0.2227(3) 0.34223(19) 0.0266(6) Uani 1 1 d .
C8 C 0.2084(2) 0.1933(3) 0.39016(19) 0.0291(6) Uani 1 1 d .
H8A H 0.2409 0.1586 0.4466 0.035 Uiso 1 1 calc R
C3 C 0.2128(2) 0.2782(3) 0.25900(19) 0.0268(6) Uani 1 1 d .
H3A H 0.2485 0.2991 0.2267 0.032 Uiso 1 1 calc R
C7 C 0.1068(2) 0.2150(3) 0.35474(19) 0.0289(6) Uani 1 1 d .
H7A H 0.0718 0.1942 0.3877 0.035 Uiso 1 1 calc R
C4 C 0.11093(19) 0.3027(3) 0.22353(17) 0.0226(5) Uani 1 1 d .
C6 C 0.05553(18) 0.2677(2) 0.27041(17) 0.0223(5) Uani 1 1 d .
C5 C 0.06573(18) 0.3728(3) 0.13777(17) 0.0231(5) Uani 1 1 d .
C9 C 0.6813(3) 0.0595(3) 0.3800(2) 0.0401(8) Uani 1 1 d .
H9A H 0.6239 0.0531 0.3266 0.048 Uiso 1 1 calc R
C13 C 0.7575(2) 0.0998(3) 0.5303(2) 0.0400(8) Uani 1 1 d .
H13A H 0.7526 0.1226 0.5823 0.048 Uiso 1 1 calc R
C12 C 0.8509(3) 0.0836(4) 0.5341(3) 0.0504(10) Uani 1 1 d .
H12A H 0.9073 0.0949 0.5877 0.060 Uiso 1 1 calc R
C10 C 0.7739(3) 0.0427(4) 0.3802(3) 0.0485(9) Uani 1 1 d .
H10A H 0.7780 0.0258 0.3269 0.058 Uiso 1 1 calc R
C11 C 0.8608(3) 0.0507(4) 0.4588(3) 0.0507(9) Uani 1 1 d .
C14 C 0.9586(3) 0.0139(5) 0.4633(4) 0.0697(13) Uani 1 1 d .
H14A H 0.9633 0.0096 0.4092 0.084 Uiso 1 1 calc R
N1 N 0.67311(18) 0.0848(2) 0.45595(18) 0.0294(5) Uani 1 1 d .
O1 O 0.40485(15) 0.1188(2) 0.44269(14) 0.0335(5) Uani 1 1 d .
O2 O 0.42299(17) 0.2336(3) 0.34245(19) 0.0516(7) Uani 1 1 d .
O3 O 0.09179(14) 0.3412(2) 0.07776(13) 0.0291(4) Uani 1 1 d .
O4 O 0.01018(14) 0.4598(2) 0.13512(13) 0.0282(4) Uani 1 1 d .
O5 O 0.5000 0.3803(8) 0.2500 0.106(3) Uani 0.730(12) 2 d SP
O5' O 0.586(3) 0.451(3) 0.238(2) 0.106(3) Uani 0.135(6) 1 d P

loop_
_atom_site_aniso_label
_atom_site_aniso_U_11
_atom_site_aniso_U_22
_atom_site_aniso_U_33
_atom_site_aniso_U_23
_atom_site_aniso_U_13
_atom_site_aniso_U_12
Cu1 0.0154(2) 0.0345(2) 0.0246(2) -0.00340(13) 0.00740(14) -0.00041(12)
C1 0.0192(13) 0.0379(16) 0.0296(14) -0.0001(12) 0.0060(11) 0.0051(11)
C2 0.0166(12) 0.0327(14) 0.0271(13) 0.0023(11) 0.0062(10) 0.0040(10)
C8 0.0246(13) 0.0357(15) 0.0235(13) 0.0055(11) 0.0072(11) 0.0068(11)
C3 0.0180(12) 0.0356(15) 0.0281(14) 0.0050(11) 0.0112(11) 0.0034(11)
C7 0.0226(13) 0.0387(16) 0.0277(14) 0.0077(12) 0.0130(11) 0.0050(11)
C4 0.0164(12) 0.0288(13) 0.0218(12) 0.0027(10) 0.0074(10) 0.0027(10)
C6 0.0165(13) 0.0274(13) 0.0231(12) -0.0004(10) 0.0087(10) 0.0017(10)
C5 0.0126(11) 0.0324(14) 0.0230(12) 0.0046(11) 0.0065(10) -0.0020(10)
C9 0.0328(17) 0.0501(19) 0.0426(18) -0.0081(15) 0.0210(15) -0.0098(14)
C13 0.0226(15) 0.054(2) 0.0415(18) -0.0068(15) 0.0119(14) -0.0013(13)
C12 0.0224(16) 0.062(2) 0.062(2) -0.0098(18) 0.0134(16) -0.0013(14)
C10 0.045(2) 0.055(2) 0.061(2) -0.0119(19) 0.0374(19) -0.0096(17)
C11 0.0309(18) 0.052(2) 0.077(3) -0.010(2) 0.0305(19) -0.0060(16)
C14 0.046(2) 0.090(4) 0.081(3) 0.001(3) 0.036(2) 0.006(2)
N1 0.0189(11) 0.0346(13) 0.0353(14) -0.0028(10) 0.0124(10) -0.0010(9)
O1 0.0206(10) 0.0469(12) 0.0302(11) 0.0067(10) 0.0081(8) 0.0114(9)
O2 0.0229(11) 0.0703(18) 0.0641(17) 0.0268(14) 0.0211(11) 0.0102(11)
O3 0.0247(10) 0.0396(11) 0.0243(10) 0.0071(8) 0.0118(8) 0.0067(8)
O4 0.0220(9) 0.0365(11) 0.0267(10) 0.0088(9) 0.0109(8) 0.0083(8)
O5 0.169(10) 0.090(6) 0.072(5) 0.000 0.063(6) 0.000
O5' 0.169(10) 0.090(6) 0.072(5) 0.000 0.063(6) 0.000

loop_
_atom_type_symbol
_atom_type_description
_atom_type_scat_dispersion_real
_atom_type_scat_dispersion_imag
_atom_type_scat_source
C C 0.0033 0.0016 'International Tables Vol C Tables 4.2.6.8 and 6.1.1.4'
H H 0.0000 0.0000 'International Tables Vol C Tables 4.2.6.8 and 6.1.1.4'
Cu Cu 0.3201 1.2651 'International Tables Vol C Tables 4.2.6.8 and 6.1.1.4'
N N 0.0061 0.0033 'International Tables Vol C Tables 4.2.6.8 and 6.1.1.4'
O O 0.0106 0.0060 'International Tables Vol C Tables 4.2.6.8 and 6.1.1.4'

loop_
_geom_angle_atom_site_label_1
_geom_angle_atom_site_label_2
_geom_angle_atom_site_label_3
_geom_angle
_geom_angle_site_symmetry_1
_geom_angle_site_symmetry_3
O1 Cu1 O3 89.39(9) . 8_556
O1 Cu1 O4 90.13(9) . 4_545
O3 Cu1 O4 159.55(9) 8_556 4_545
O1 Cu1 N1 166.08(10) . .
O3 Cu1 N1 93.90(10) 8_556 .
O4 Cu1 N1 91.45(9) 4_545 .
O1 Cu1 O2 56.27(8) . .
O3 Cu1 O2 109.66(10) 8_556 .
O4 Cu1 O2 86.86(10) 4_545 .
N1 Cu1 O2 110.02(9) . .
O1 Cu1 C1 28.49(10) . .
O3 Cu1 C1 101.96(9) 8_556 .
O4 Cu1 C1 87.00(9) 4_545 .
N1 Cu1 C1 137.84(11) . .
O2 Cu1 C1 27.83(9) . .
O1 Cu1 O1 105.45(7) . 5_656
O3 Cu1 O1 81.50(8) 8_556 5_656
O4 Cu1 O1 78.93(8) 4_545 5_656
N1 Cu1 O1 88.42(9) . 5_656
O2 Cu1 O1 157.08(8) . 5_656
C1 Cu1 O1 132.18(9) . 5_656
O1 Cu1 Cu1 64.51(7) . 5_656
O3 Cu1 Cu1 81.63(6) 8_556 5_656
O4 Cu1 Cu1 79.73(6) 4_545 5_656
N1 Cu1 Cu1 129.34(8) . 5_656
O2 Cu1 Cu1 119.02(5) . 5_656
C1 Cu1 Cu1 91.80(7) . 5_656
O1 Cu1 Cu1 40.94(5) 5_656 5_656
O2 C1 O1 122.7(3) . .
O2 C1 C2 121.2(3) . .
O1 C1 C2 116.1(3) . .
O2 C1 Cu1 75.54(17) . .
O1 C1 Cu1 47.28(13) . .
C2 C1 Cu1 162.5(2) . .
C8 C2 C3 119.0(2) . .
C8 C2 C1 120.8(3) . .
C3 C2 C1 120.1(3) . .
C7 C8 C2 120.4(3) . .
C7 C8 H8A 119.8 . .
C2 C8 H8A 119.8 . .
C4 C3 C2 121.0(3) . .
C4 C3 H3A 119.5 . .
C2 C3 H3A 119.5 . .
C8 C7 C6 121.5(3) . .
C8 C7 H7A 119.3 . .
C6 C7 H7A 119.3 . .
C3 C4 C6 119.9(2) . .
C3 C4 C5 117.5(2) . .
C6 C4 C5 122.4(2) . .
C7 C6 C4 118.1(2) . .
C7 C6 C6 118.4(3) . 2
C4 C6 C6 123.0(3) . 2
O4 C5 O3 127.1(2) . .
O4 C5 C4 116.6(2) . .
O3 C5 C4 116.2(2) . .
N1 C9 C10 121.0(3) . .
N1 C9 H9A 119.5 . .
C10 C9 H9A 119.5 . .
N1 C13 C12 123.6(3) . .
N1 C13 H13A 118.2 . .
C12 C13 H13A 118.2 . .
C11 C12 C13 119.7(4) . .
C11 C12 H12A 120.1 . .
C13 C12 H12A 120.1 . .
C9 C10 C11 120.9(4) . .
C9 C10 H10A 119.5 . .
C11 C10 H10A 119.5 . .
C12 C11 C10 117.0(3) . .
C12 C11 C14 121.0(4) . .
C10 C11 C14 121.7(4) . .
C14 C14 C11 127.2(6) 5_756 .
C14 C14 H14A 116.4 5_756 .
C11 C14 H14A 116.4 . .
C13 N1 C9 117.6(3) . .
C13 N1 Cu1 121.3(2) . .
C9 N1 Cu1 120.9(2) . .
C1 O1 Cu1 104.23(19) . .
C1 O1 Cu1 162.6(2) . 5_656
Cu1 O1 Cu1 74.55(7) . 5_656
C1 O2 Cu1 76.63(18) . .
C5 O3 Cu1 124.19(18) . 8_455
C5 O4 Cu1 125.83(18) . 4
O5' O5 O5' 121(3) 2_655 .

loop_
_geom_bond_atom_site_label_1
_geom_bond_atom_site_label_2
_geom_bond_distance
_geom_bond_site_symmetry_2
Cu1 O1 1.950(2) .
Cu1 O3 1.9552(19) 8_556
Cu1 O4 1.973(2) 4_545
Cu1 N1 1.983(2) .
Cu1 O2 2.561(2) .
Cu1 C1 2.573(3) .
Cu1 O1 2.686(2) 5_656
Cu1 Cu1 2.8685(7) 5_656
C1 O2 1.234(4) .
C1 O1 1.266(4) .
C1 C2 1.500(4) .
C2 C8 1.383(4) .
C2 C3 1.394(4) .
C8 C7 1.381(4) .
C8 H8A 0.9300 .
C3 C4 1.390(4) .
C3 H3A 0.9300 .
C7 C6 1.398(4) .
C7 H7A 0.9300 .
C4 C6 1.405(4) .
C4 C5 1.499(4) .
C6 C6 1.486(5) 2
C5 O4 1.252(3) .
C5 O3 1.261(3) .
C9 N1 1.345(4) .
C9 C10 1.383(5) .
C9 H9A 0.9300 .
C13 N1 1.336(4) .
C13 C12 1.369(5) .
C13 H13A 0.9300 .
C12 C11 1.367(6) .
C12 H12A 0.9300 .
C10 C11 1.384(6) .
C10 H10A 0.9300 .
C11 C14 1.476(5) .
C14 C14 1.341(10) 5_756
C14 H14A 0.9300 .
O1 Cu1 2.686(2) 5_656
O3 Cu1 1.9552(19) 8_455
O4 Cu1 1.973(2) 4
O5 O5' 1.58(4) 2_655
O5 O5' 1.58(4) .

loop_
_geom_torsion_atom_site_label_1
_geom_torsion_atom_site_label_2
_geom_torsion_atom_site_label_3
_geom_torsion_atom_site_label_4
_geom_torsion
_geom_torsion_site_symmetry_1
_geom_torsion_site_symmetry_4
O1 Cu1 C1 O2 175.2(3) . .
O3 Cu1 C1 O2 109.6(2) 8_556 .
O4 Cu1 C1 O2 -89.0(2) 4_545 .
N1 Cu1 C1 O2 -0.1(3) . .
O1 Cu1 C1 O2 -161.08(19) 5_656 .
Cu1 Cu1 C1 O2 -168.6(2) 5_656 .
O3 Cu1 C1 O1 -65.6(2) 8_556 .
O4 Cu1 C1 O1 95.8(2) 4_545 .
N1 Cu1 C1 O1 -175.34(19) . .
O2 Cu1 C1 O1 -175.2(3) . .
O1 Cu1 C1 O1 23.7(3) 5_656 .
Cu1 Cu1 C1 O1 16.2(2) 5_656 .
O1 Cu1 C1 C2 -21.1(6) . .
O3 Cu1 C1 C2 -86.8(7) 8_556 .
O4 Cu1 C1 C2 74.7(7) 4_545 .
N1 Cu1 C1 C2 163.5(7) . .
O2 Cu1 C1 C2 163.6(8) . .
O1 Cu1 C1 C2 2.6(8) 5_656 .
Cu1 Cu1 C1 C2 -4.9(7) 5_656 .
O2 C1 C2 C8 -168.6(3) . .
O1 C1 C2 C8 12.8(4) . .
Cu1 C1 C2 C8 30.0(9) . .
O2 C1 C2 C3 13.5(5) . .
O1 C1 C2 C3 -165.0(3) . .
Cu1 C1 C2 C3 -147.9(6) . .
C3 C2 C8 C7 2.1(5) . .
C1 C2 C8 C7 -175.8(3) . .
C8 C2 C3 C4 -0.8(5) . .
C1 C2 C3 C4 177.1(3) . .
C2 C8 C7 C6 -0.4(5) . .
C2 C3 C4 C6 -2.1(4) . .
C2 C3 C4 C5 174.4(3) . .
C8 C7 C6 C4 -2.5(4) . .
C8 C7 C6 C6 168.9(3) . 2
C3 C4 C6 C7 3.7(4) . .
C5 C4 C6 C7 -172.7(3) . .
C3 C4 C6 C6 -167.3(2) . 2
C5 C4 C6 C6 16.3(3) . 2
C3 C4 C5 O4 -132.4(3) . .
C6 C4 C5 O4 44.1(4) . .
C3 C4 C5 O3 44.3(4) . .
C6 C4 C5 O3 -139.2(3) . .
N1 C13 C12 C11 0.3(6) . .
N1 C9 C10 C11 0.4(6) . .
C13 C12 C11 C10 3.8(6) . .
C13 C12 C11 C14 -170.3(4) . .
C9 C10 C11 C12 -4.2(6) . .
C9 C10 C11 C14 169.9(4) . .
C12 C11 C14 C14 13.3(10) . 5_756
C10 C11 C14 C14 -160.6(7) . 5_756
C12 C13 N1 C9 -4.1(5) . .
C12 C13 N1 Cu1 170.5(3) . .
C10 C9 N1 C13 3.7(5) . .
C10 C9 N1 Cu1 -171.0(3) . .
O1 Cu1 N1 C13 119.6(4) . .
O3 Cu1 N1 C13 16.2(3) 8_556 .
O4 Cu1 N1 C13 -144.0(3) 4_545 .
O2 Cu1 N1 C13 128.8(3) . .
C1 Cu1 N1 C13 128.8(3) . .
O1 Cu1 N1 C13 -65.2(3) 5_656 .
Cu1 Cu1 N1 C13 -66.2(3) 5_656 .
O1 Cu1 N1 C9 -66.0(5) . .
O3 Cu1 N1 C9 -169.3(3) 8_556 .
O4 Cu1 N1 C9 30.4(3) 4_545 .
O2 Cu1 N1 C9 -56.7(3) . .
C1 Cu1 N1 C9 -56.7(3) . .
O1 Cu1 N1 C9 109.3(3) 5_656 .
Cu1 Cu1 N1 C9 108.3(3) 5_656 .
O2 C1 O1 Cu1 -5.5(4) . .
C2 C1 O1 Cu1 173.0(2) . .
O2 C1 O1 Cu1 -89.2(7) . 5_656
C2 C1 O1 Cu1 89.3(7) . 5_656
Cu1 C1 O1 Cu1 -83.7(6) . 5_656
O3 Cu1 O1 C1 117.0(2) 8_556 .
O4 Cu1 O1 C1 -83.5(2) 4_545 .
N1 Cu1 O1 C1 13.1(5) . .
O2 Cu1 O1 C1 2.68(19) . .
O1 Cu1 O1 C1 -162.0(2) 5_656 .
Cu1 Cu1 O1 C1 -162.0(2) 5_656 .
O3 Cu1 O1 Cu1 -81.01(7) 8_556 5_656
O4 Cu1 O1 Cu1 78.54(7) 4_545 5_656
N1 Cu1 O1 Cu1 175.1(4) . 5_656
O2 Cu1 O1 Cu1 164.68(12) . 5_656
C1 Cu1 O1 Cu1 162.0(2) . 5_656
O1 Cu1 O1 Cu1 0.0 5_656 5_656
O1 C1 O2 Cu1 4.2(3) . .
C2 C1 O2 Cu1 -174.3(3) . .
O1 Cu1 O2 C1 -2.74(19) . .
O3 Cu1 O2 C1 -78.1(2) 8_556 .
O4 Cu1 O2 C1 89.5(2) 4_545 .
N1 Cu1 O2 C1 179.9(2) . .
O1 Cu1 O2 C1 38.1(3) 5_656 .
Cu1 Cu1 O2 C1 13.1(2) 5_656 .
O4 C5 O3 Cu1 -5.5(4) . 8_455
C4 C5 O3 Cu1 178.20(17) . 8_455
O3 C5 O4 Cu1 -7.5(4) . 4
C4 C5 O4 Cu1 168.79(17) . 4
